data_2300513
loop_
_publ_author_name
'Sharma, Ranjana'
'Prasher, Dixit'
'Tiwari, R. K.'

_publ_section_title
;
 Crystal structure analysis of ebastine
 [4-(4-benzhydryloxy-1-piperidyl)-1-(4-<i>tert</i>-butylphenyl)
 butan-1-one]: an oral histamine antagonist
;
_journal_coeditor_code JO5010SUP1
_journal_issue 4
_journal_name_full 'Journal of Applied Crystallography'
_journal_page_first
;
;
_journal_paper_doi 10.1107/S160057671501050X
_journal_volume 48
_journal_year 2015
_chemical_formula_sum 'C32 H39 N O2'
_chemical_formula_weight 469.64
_chemical_name_systematic
; 
 ? 
;
_space_group_IT_number 14
_symmetry_cell_setting monoclinic
_symmetry_space_group_name_Hall '-P 2ybc'
_symmetry_space_group_name_H-M 'P 1 21/c 1'
_atom_sites_solution_hydrogens geom
_atom_sites_solution_primary direct
_atom_sites_solution_secondary difmap
_audit_creation_method SHELXL-97
_cell_angle_alpha 90.00
_cell_angle_beta 113.623(2)
_cell_angle_gamma 90.00
_cell_formula_units_Z 4
_cell_length_a 16.5890(12)
_cell_length_b 10.9575(8)
_cell_length_c 16.6795(11)
_cell_measurement_reflns_used 6607
_cell_measurement_temperature 293(2)
_cell_measurement_theta_max 22.074
_cell_measurement_theta_min 2.2365
_cell_volume 2777.8(3)
_computing_cell_refinement 'APEX2/SAINT (Bruker, 2004)'
_computing_data_collection 'APEX2 (Bruker, 2004)'
_computing_data_reduction 'SAINT/XPREP (Bruker, 2004)'
_computing_molecular_graphics 'ORTEP 32 (Farrugia, 2012)'
_computing_publication_material 'SHELXL97 (Sheldrick, 2008, 2014)'
_computing_structure_refinement 'SHELXL97 (Sheldrick, 2008, 2014)'
_computing_structure_solution 'SIR92 (Altomare etal., 1993)'
_diffrn_ambient_temperature 293(2)
_diffrn_measured_fraction_theta_full 0.999
_diffrn_measured_fraction_theta_max 0.999
_diffrn_measurement_device_type 'Bruker axs kappa apex2 CCD Diffractometer'
_diffrn_measurement_method '\w and \f scan'
_diffrn_radiation_monochromator graphite
_diffrn_radiation_source 'fine-focus sealed tube'
_diffrn_radiation_type MoK\a
_diffrn_radiation_wavelength 0.71073
_diffrn_reflns_av_R_equivalents 0.0360
_diffrn_reflns_av_sigmaI/netI 0.0315
_diffrn_reflns_limit_h_max 16
_diffrn_reflns_limit_h_min -18
_diffrn_reflns_limit_k_max 11
_diffrn_reflns_limit_k_min -12
_diffrn_reflns_limit_l_max 19
_diffrn_reflns_limit_l_min -13
_diffrn_reflns_number 22144
_diffrn_reflns_theta_full 24.00
_diffrn_reflns_theta_max 24.00
_diffrn_reflns_theta_min 2.29
_exptl_absorpt_coefficient_mu 0.069
_exptl_absorpt_correction_T_max 0.9974
_exptl_absorpt_correction_T_min 0.9687
_exptl_absorpt_correction_type multi-scan
_exptl_absorpt_process_details SADABS(Bruker,1999)
_exptl_crystal_colour colourless
_exptl_crystal_density_diffrn 1.123
_exptl_crystal_density_method 'not measured'
_exptl_crystal_description Block
_exptl_crystal_F_000 1016
_exptl_crystal_size_max 0.30
_exptl_crystal_size_mid 0.20
_exptl_crystal_size_min 0.20
_refine_diff_density_max 0.305
_refine_diff_density_min -0.217
_refine_diff_density_rms 0.033
_refine_ls_extinction_method none
_refine_ls_goodness_of_fit_ref 1.029
_refine_ls_hydrogen_treatment constr
_refine_ls_matrix_type full
_refine_ls_number_parameters 316
_refine_ls_number_reflns 4360
_refine_ls_number_restraints 0
_refine_ls_restrained_S_all 1.029
_refine_ls_R_factor_all 0.0849
_refine_ls_R_factor_gt 0.0496
_refine_ls_shift/su_max 0.000
_refine_ls_shift/su_mean 0.000
_refine_ls_structure_factor_coef Fsqd
_refine_ls_weighting_details 'calc w=1/[\s^2^(Fo^2^)+(0.0732P)^2^+0.5535P] where P=(Fo^2^+2Fc^2^)/3'
_refine_ls_weighting_scheme calc
_refine_ls_wR_factor_gt 0.1319
_refine_ls_wR_factor_ref 0.1549
_reflns_number_gt 2798
_reflns_number_total 4360
_reflns_threshold_expression >2sigma(I)
_cod_data_source_file jo5010sup1.cif
_cod_data_source_block I
_cod_depositor_comments
;
The following automatic conversions were performed:

'_symmetry_cell_setting' value 'Monoclinic' changed to 'monoclinic'
according to
/usr/data/users/saulius/crontab/automatic-downloads/rss-feeds/IUCr/lib/dictionaries/cif_core.dic
dictionary named 'cif_core.dic' version 2.4.2 from 2011-04-26.

'_exptl_absorpt_correction_type' value 'Multi-scan' changed to
'multi-scan' according to
/usr/data/users/saulius/crontab/automatic-downloads/rss-feeds/IUCr/lib/dictionaries/cif_core.dic
dictionary named 'cif_core.dic' version 2.4.2 from 2011-04-26.

Automatic conversion script
Id: cif_fix_values 3271 2015-04-21 07:52:19Z andrius 
;
_cod_original_sg_symbol_H-M P21/c
_cod_database_code 2300513
_cod_database_fobs_code 2300513
_publcif_datablock.id {60ead1c5-f4e8-41d0-a45c-66f8ea3b5a25}

_publcif_info_exptl_table_max_cols 4
_publcif_info_exptl_table_use_headnotes n

loop_
_symmetry_equiv_pos_as_xyz
'x, y, z'
'-x, y+1/2, -z+1/2'
'-x, -y, -z'
'x, -y-1/2, z-1/2'

loop_
_atom_site_label
_atom_site_type_symbol
_atom_site_fract_x
_atom_site_fract_y
_atom_site_fract_z
_atom_site_U_iso_or_equiv
_atom_site_adp_type
_atom_site_occupancy
_atom_site_symmetry_multiplicity
_atom_site_calc_flag
_atom_site_refinement_flags
C1 C 1.28905(15) -0.1957(2) 0.48514(15) 0.0676(7) Uani 1 1 d .
H1 H 1.3304 -0.2521 0.5195 0.081 Uiso 1 1 calc R
C2 C 1.29079(16) -0.1583(2) 0.40708(15) 0.0706(7) Uani 1 1 d .
H2 H 1.3329 -0.1895 0.3890 0.085 Uiso 1 1 calc R
C3 C 1.23043(16) -0.0753(2) 0.35620(15) 0.0683(7) Uani 1 1 d .
H3 H 1.2314 -0.0499 0.3034 0.082 Uiso 1 1 calc R
C4 C 1.16870(16) -0.0297(2) 0.38303(15) 0.0687(7) Uani 1 1 d .
H4 H 1.1278 0.0271 0.3486 0.082 Uiso 1 1 calc R
C5 C 1.16673(15) -0.0676(2) 0.46089(15) 0.0617(6) Uani 1 1 d .
H5 H 1.1241 -0.0364 0.4783 0.074 Uiso 1 1 calc R
C6 C 1.22698(14) -0.15100(19) 0.51343(13) 0.0547(6) Uani 1 1 d .
C7 C 1.34001(19) -0.3380(3) 0.69630(18) 0.0869(9) Uani 1 1 d .
H7 H 1.3037 -0.4039 0.6700 0.104 Uiso 1 1 calc R
C8 C 1.4220(3) -0.3583(5) 0.7626(3) 0.1299(16) Uani 1 1 d .
H8 H 1.4405 -0.4376 0.7805 0.156 Uiso 1 1 calc R
C9 C 1.4752(3) -0.2632(7) 0.8015(3) 0.153(3) Uani 1 1 d .
H9 H 1.5303 -0.2772 0.8459 0.183 Uiso 1 1 calc R
C10 C 1.4484(3) -0.1472(5) 0.7758(3) 0.1369(16) Uani 1 1 d .
H10 H 1.4850 -0.0819 0.8028 0.164 Uiso 1 1 calc R
C11 C 1.3667(2) -0.1264(3) 0.7095(2) 0.1007(10) Uani 1 1 d .
H11 H 1.3487 -0.0468 0.6921 0.121 Uiso 1 1 calc R
C12 C 1.31197(16) -0.2216(2) 0.66895(15) 0.0659(7) Uani 1 1 d .
C13 C 1.22271(15) -0.1987(2) 0.59675(14) 0.0593(6) Uani 1 1 d .
H13 H 1.1904 -0.2761 0.5833 0.071 Uiso 1 1 calc R
C14 C 1.13530(15) -0.1672(2) 0.67884(14) 0.0592(6) Uani 1 1 d .
H14 H 1.1743 -0.2315 0.7145 0.071 Uiso 1 1 calc R
C15 C 1.12615(17) -0.0707(2) 0.73836(16) 0.0717(7) Uani 1 1 d .
H15A H 1.0908 -0.0040 0.7037 0.086 Uiso 1 1 calc R
H15B H 1.1838 -0.0387 0.7748 0.086 Uiso 1 1 calc R
C16 C 1.08316(15) -0.1223(2) 0.79580(15) 0.0665(6) Uani 1 1 d .
H16A H 1.1206 -0.1852 0.8333 0.080 Uiso 1 1 calc R
H16B H 1.0768 -0.0581 0.8329 0.080 Uiso 1 1 calc R
C17 C 1.00460(16) -0.2686(2) 0.68549(16) 0.0696(7) Uani 1 1 d .
H17A H 0.9465 -0.3003 0.6502 0.084 Uiso 1 1 calc R
H17B H 1.0397 -0.3352 0.7205 0.084 Uiso 1 1 calc R
C18 C 1.04633(16) -0.2218(2) 0.62613(15) 0.0701(7) Uani 1 1 d .
H18A H 1.0526 -0.2883 0.5907 0.084 Uiso 1 1 calc R
H18B H 1.0086 -0.1604 0.5871 0.084 Uiso 1 1 calc R
C19 C 0.95458(16) -0.2239(2) 0.79770(16) 0.0674(6) Uani 1 1 d .
H19A H 0.9935 -0.2842 0.8368 0.081 Uiso 1 1 calc R
H19B H 0.9012 -0.2657 0.7602 0.081 Uiso 1 1 calc R
C20 C 0.93144(16) -0.1317(2) 0.85136(16) 0.0708(7) Uani 1 1 d .
H20A H 0.9005 -0.0641 0.8142 0.085 Uiso 1 1 calc R
H20B H 0.9850 -0.1000 0.8964 0.085 Uiso 1 1 calc R
C21 C 0.87461(15) -0.1858(2) 0.89369(15) 0.0642(6) Uani 1 1 d .
H21A H 0.8244 -0.2251 0.8487 0.077 Uiso 1 1 calc R
H21B H 0.9081 -0.2486 0.9345 0.077 Uiso 1 1 calc R
C22 C 0.84187(17) -0.0978(2) 0.94110(17) 0.0716(7) Uani 1 1 d .
C23 C 0.77777(14) -0.1366(2) 0.97738(14) 0.0591(6) Uani 1 1 d .
C24 C 0.74514(17) -0.0520(2) 1.01783(18) 0.0791(8) Uani 1 1 d .
H24 H 0.7633 0.0288 1.0215 0.095 Uiso 1 1 calc R
C25 C 0.68638(16) -0.0854(2) 1.05275(17) 0.0757(7) Uani 1 1 d .
H25 H 0.6652 -0.0259 1.0790 0.091 Uiso 1 1 calc R
C26 C 0.65752(14) -0.2039(2) 1.05036(13) 0.0564(6) Uani 1 1 d .
C27 C 0.69059(16) -0.2877(2) 1.00971(16) 0.0689(7) Uani 1 1 d .
H27 H 0.6728 -0.3687 1.0064 0.083 Uiso 1 1 calc R
C28 C 0.74927(15) -0.2552(2) 0.97381(16) 0.0663(7) Uani 1 1 d .
H28 H 0.7699 -0.3143 0.9467 0.080 Uiso 1 1 calc R
C29 C 0.59613(16) -0.2388(2) 1.09456(15) 0.0671(7) Uani 1 1 d .
C30 C 0.52232(19) -0.1459(3) 1.0735(2) 0.1030(10) Uani 1 1 d .
H30A H 0.5468 -0.0674 1.0958 0.154 Uiso 1 1 calc R
H30B H 0.4833 -0.1706 1.1003 0.154 Uiso 1 1 calc R
H30C H 0.4902 -0.1410 1.0113 0.154 Uiso 1 1 calc R
C31 C 0.6512(2) -0.2454(4) 1.19272(18) 0.1227(13) Uani 1 1 d .
H31A H 0.7070 -0.2824 1.2031 0.184 Uiso 1 1 calc R
H31B H 0.6209 -0.2934 1.2201 0.184 Uiso 1 1 calc R
H31C H 0.6605 -0.1645 1.2168 0.184 Uiso 1 1 calc R
C32 C 0.55232(19) -0.3632(3) 1.0635(2) 0.0926(9) Uani 1 1 d .
H32A H 0.5968 -0.4251 1.0771 0.139 Uiso 1 1 calc R
H32B H 0.5186 -0.3608 1.0015 0.139 Uiso 1 1 calc R
H32C H 0.5142 -0.3814 1.0926 0.139 Uiso 1 1 calc R
N1 N 0.99695(12) -0.17383(16) 0.74325(12) 0.0576(5) Uani 1 1 d .
O1 O 1.17409(11) -0.11368(14) 0.62459(10) 0.0712(5) Uani 1 1 d .
O2 O 0.86762(16) 0.00780(19) 0.95050(17) 0.1245(9) Uani 1 1 d .

loop_
_atom_site_aniso_label
_atom_site_aniso_U_11
_atom_site_aniso_U_22
_atom_site_aniso_U_33
_atom_site_aniso_U_23
_atom_site_aniso_U_13
_atom_site_aniso_U_12
C1 0.0575(15) 0.0866(17) 0.0639(14) 0.0086(13) 0.0298(12) 0.0116(13)
C2 0.0570(15) 0.0967(19) 0.0655(15) -0.0007(14) 0.0324(13) -0.0004(14)
C3 0.0678(17) 0.0790(17) 0.0563(14) -0.0010(13) 0.0230(13) -0.0124(14)
C4 0.0704(17) 0.0674(16) 0.0610(15) 0.0070(12) 0.0187(13) 0.0036(13)
C5 0.0577(15) 0.0627(14) 0.0655(14) -0.0015(12) 0.0257(12) 0.0037(12)
C6 0.0522(14) 0.0582(14) 0.0560(12) 0.0001(11) 0.0243(11) 0.0006(11)
C7 0.084(2) 0.112(2) 0.0794(18) 0.0343(16) 0.0482(17) 0.0351(17)
C8 0.110(3) 0.203(5) 0.096(3) 0.075(3) 0.062(3) 0.075(3)
C9 0.082(3) 0.319(9) 0.065(2) 0.031(4) 0.037(2) 0.037(4)
C10 0.091(3) 0.234(6) 0.082(3) -0.044(3) 0.031(2) -0.023(3)
C11 0.091(2) 0.124(3) 0.083(2) -0.0188(19) 0.0308(19) -0.005(2)
C12 0.0673(17) 0.0841(18) 0.0571(14) 0.0039(14) 0.0361(13) 0.0098(15)
C13 0.0611(15) 0.0586(14) 0.0677(14) 0.0044(11) 0.0355(13) 0.0108(11)
C14 0.0585(15) 0.0628(14) 0.0653(14) 0.0091(11) 0.0343(12) 0.0104(11)
C15 0.0719(17) 0.0758(16) 0.0826(16) -0.0077(13) 0.0468(14) -0.0059(13)
C16 0.0652(16) 0.0732(16) 0.0689(15) -0.0077(12) 0.0351(13) -0.0033(13)
C17 0.0594(15) 0.0787(17) 0.0722(15) -0.0095(13) 0.0279(13) -0.0028(13)
C18 0.0672(16) 0.0862(17) 0.0605(14) -0.0034(13) 0.0293(13) 0.0093(14)
C19 0.0626(15) 0.0702(15) 0.0788(16) 0.0079(13) 0.0380(13) 0.0035(12)
C20 0.0678(16) 0.0785(17) 0.0770(16) 0.0104(13) 0.0404(14) 0.0025(13)
C21 0.0569(14) 0.0772(16) 0.0624(14) 0.0091(12) 0.0279(12) 0.0029(12)
C22 0.0708(17) 0.0644(17) 0.0900(18) 0.0110(14) 0.0433(15) 0.0039(13)
C23 0.0536(14) 0.0628(15) 0.0645(14) 0.0104(12) 0.0277(12) 0.0040(11)
C24 0.0856(19) 0.0650(16) 0.104(2) -0.0097(14) 0.0558(17) -0.0127(14)
C25 0.0766(18) 0.0726(18) 0.0948(19) -0.0140(14) 0.0520(16) -0.0075(14)
C26 0.0491(13) 0.0661(15) 0.0534(12) 0.0081(11) 0.0199(11) 0.0034(11)
C27 0.0723(17) 0.0590(15) 0.0860(17) 0.0100(13) 0.0428(15) 0.0033(12)
C28 0.0702(16) 0.0646(16) 0.0783(16) 0.0090(12) 0.0445(14) 0.0092(12)
C29 0.0600(15) 0.0809(17) 0.0678(15) 0.0085(13) 0.0334(13) 0.0028(13)
C30 0.082(2) 0.099(2) 0.154(3) 0.010(2) 0.074(2) 0.0089(17)
C31 0.101(2) 0.206(4) 0.0650(18) 0.015(2) 0.0381(18) -0.021(2)
C32 0.084(2) 0.093(2) 0.116(2) 0.0118(17) 0.0563(18) -0.0119(16)
N1 0.0497(11) 0.0654(12) 0.0616(11) 0.0049(9) 0.0265(9) 0.0057(9)
O1 0.0865(12) 0.0655(10) 0.0854(11) 0.0147(8) 0.0592(10) 0.0196(9)
O2 0.153(2) 0.0784(15) 0.206(3) -0.0074(15) 0.138(2) -0.0167(14)

loop_
_atom_type_symbol
_atom_type_description
_atom_type_scat_dispersion_real
_atom_type_scat_dispersion_imag
_atom_type_scat_source
C C 0.0033 0.0016 'International Tables Vol C Tables 4.2.6.8 and 6.1.1.4'
H H 0.0000 0.0000 'International Tables Vol C Tables 4.2.6.8 and 6.1.1.4'
N N 0.0061 0.0033 'International Tables Vol C Tables 4.2.6.8 and 6.1.1.4'
O O 0.0106 0.0060 'International Tables Vol C Tables 4.2.6.8 and 6.1.1.4'

loop_
_geom_angle_atom_site_label_1
_geom_angle_atom_site_label_2
_geom_angle_atom_site_label_3
_geom_angle
C2 C1 C6 121.2(2)
C2 C1 H1 119.4
C6 C1 H1 119.4
C3 C2 C1 119.8(2)
C3 C2 H2 120.1
C1 C2 H2 120.1
C4 C3 C2 119.9(2)
C4 C3 H3 120.0
C2 C3 H3 120.0
C3 C4 C5 120.2(2)
C3 C4 H4 119.9
C5 C4 H4 119.9
C4 C5 C6 121.0(2)
C4 C5 H5 119.5
C6 C5 H5 119.5
C5 C6 C1 117.9(2)
C5 C6 C13 121.62(19)
C1 C6 C13 120.4(2)
C12 C7 C8 120.6(4)
C12 C7 H7 119.7
C8 C7 H7 119.7
C9 C8 C7 120.2(5)
C9 C8 H8 119.9
C7 C8 H8 119.9
C8 C9 C10 120.1(5)
C8 C9 H9 119.9
C10 C9 H9 119.9
C9 C10 C11 119.9(5)
C9 C10 H10 120.0
C11 C10 H10 120.0
C12 C11 C10 120.8(4)
C12 C11 H11 119.6
C10 C11 H11 119.6
C11 C12 C7 118.3(3)
C11 C12 C13 120.8(3)
C7 C12 C13 120.9(3)
O1 C13 C12 110.54(18)
O1 C13 C6 108.28(17)
C12 C13 C6 113.48(18)
O1 C13 H13 108.1
C12 C13 H13 108.1
C6 C13 H13 108.1
O1 C14 C15 108.66(18)
O1 C14 C18 112.19(18)
C15 C14 C18 109.33(18)
O1 C14 H14 108.9
C15 C14 H14 108.9
C18 C14 H14 108.9
C14 C15 C16 110.69(19)
C14 C15 H15A 109.5
C16 C15 H15A 109.5
C14 C15 H15B 109.5
C16 C15 H15B 109.5
H15A C15 H15B 108.1
N1 C16 C15 111.18(19)
N1 C16 H16A 109.4
C15 C16 H16A 109.4
N1 C16 H16B 109.4
C15 C16 H16B 109.4
H16A C16 H16B 108.0
N1 C17 C18 112.2(2)
N1 C17 H17A 109.2
C18 C17 H17A 109.2
N1 C17 H17B 109.2
C18 C17 H17B 109.2
H17A C17 H17B 107.9
C14 C18 C17 110.61(18)
C14 C18 H18A 109.5
C17 C18 H18A 109.5
C14 C18 H18B 109.5
C17 C18 H18B 109.5
H18A C18 H18B 108.1
N1 C19 C20 114.87(19)
N1 C19 H19A 108.5
C20 C19 H19A 108.5
N1 C19 H19B 108.5
C20 C19 H19B 108.5
H19A C19 H19B 107.5
C19 C20 C21 111.9(2)
C19 C20 H20A 109.2
C21 C20 H20A 109.2
C19 C20 H20B 109.2
C21 C20 H20B 109.2
H20A C20 H20B 107.9
C22 C21 C20 115.2(2)
C22 C21 H21A 108.5
C20 C21 H21A 108.5
C22 C21 H21B 108.5
C20 C21 H21B 108.5
H21A C21 H21B 107.5
O2 C22 C23 119.4(2)
O2 C22 C21 120.1(2)
C23 C22 C21 120.5(2)
C28 C23 C24 117.4(2)
C28 C23 C22 123.0(2)
C24 C23 C22 119.6(2)
C25 C24 C23 121.0(2)
C25 C24 H24 119.5
C23 C24 H24 119.5
C24 C25 C26 122.5(2)
C24 C25 H25 118.8
C26 C25 H25 118.8
C25 C26 C27 116.1(2)
C25 C26 C29 120.9(2)
C27 C26 C29 123.0(2)
C28 C27 C26 122.0(2)
C28 C27 H27 119.0
C26 C27 H27 119.0
C23 C28 C27 121.0(2)
C23 C28 H28 119.5
C27 C28 H28 119.5
C30 C29 C31 111.1(2)
C30 C29 C26 110.6(2)
C31 C29 C26 107.6(2)
C30 C29 C32 106.8(2)
C31 C29 C32 108.7(2)
C26 C29 C32 112.2(2)
C29 C30 H30A 109.5
C29 C30 H30B 109.5
H30A C30 H30B 109.5
C29 C30 H30C 109.5
H30A C30 H30C 109.5
H30B C30 H30C 109.5
C29 C31 H31A 109.5
C29 C31 H31B 109.5
H31A C31 H31B 109.5
C29 C31 H31C 109.5
H31A C31 H31C 109.5
H31B C31 H31C 109.5
C29 C32 H32A 109.5
C29 C32 H32B 109.5
H32A C32 H32B 109.5
C29 C32 H32C 109.5
H32A C32 H32C 109.5
H32B C32 H32C 109.5
C17 N1 C16 110.42(17)
C17 N1 C19 109.58(18)
C16 N1 C19 111.85(17)
C13 O1 C14 113.23(16)

loop_
_geom_bond_atom_site_label_1
_geom_bond_atom_site_label_2
_geom_bond_distance
C1 C2 1.376(3)
C1 C6 1.383(3)
C1 H1 0.9300
C2 C3 1.368(3)
C2 H2 0.9300
C3 C4 1.366(3)
C3 H3 0.9300
C4 C5 1.376(3)
C4 H4 0.9300
C5 C6 1.379(3)
C5 H5 0.9300
C6 C13 1.513(3)
C7 C12 1.372(4)
C7 C8 1.385(5)
C7 H7 0.9300
C8 C9 1.352(7)
C8 H8 0.9300
C9 C10 1.358(6)
C9 H9 0.9300
C10 C11 1.382(5)
C10 H10 0.9300
C11 C12 1.371(4)
C11 H11 0.9300
C12 C13 1.509(3)
C13 O1 1.427(2)
C13 H13 0.9800
C14 O1 1.430(2)
C14 C15 1.500(3)
C14 C18 1.506(3)
C14 H14 0.9800
C15 C16 1.515(3)
C15 H15A 0.9700
C15 H15B 0.9700
C16 N1 1.459(3)
C16 H16A 0.9700
C16 H16B 0.9700
C17 N1 1.456(3)
C17 C18 1.507(3)
C17 H17A 0.9700
C17 H17B 0.9700
C18 H18A 0.9700
C18 H18B 0.9700
C19 N1 1.460(3)
C19 C20 1.498(3)
C19 H19A 0.9700
C19 H19B 0.9700
C20 C21 1.507(3)
C20 H20A 0.9700
C20 H20B 0.9700
C21 C22 1.482(3)
C21 H21A 0.9700
C21 H21B 0.9700
C22 O2 1.221(3)
C22 C23 1.481(3)
C23 C28 1.376(3)
C23 C24 1.378(3)
C24 C25 1.371(3)
C24 H24 0.9300
C25 C26 1.379(3)
C25 H25 0.9300
C26 C27 1.379(3)
C26 C29 1.526(3)
C27 C28 1.379(3)
C27 H27 0.9300
C28 H28 0.9300
C29 C30 1.522(3)
C29 C31 1.524(4)
C29 C32 1.533(4)
C30 H30A 0.9600
C30 H30B 0.9600
C30 H30C 0.9600
C31 H31A 0.9600
C31 H31B 0.9600
C31 H31C 0.9600
C32 H32A 0.9600
C32 H32B 0.9600
C32 H32C 0.9600

loop_
_geom_torsion_atom_site_label_1
_geom_torsion_atom_site_label_2
_geom_torsion_atom_site_label_3
_geom_torsion_atom_site_label_4
_geom_torsion
C6 C1 C2 C3 0.2(4)
C1 C2 C3 C4 0.0(4)
C2 C3 C4 C5 -0.3(4)
C3 C4 C5 C6 0.5(4)
C4 C5 C6 C1 -0.3(3)
C4 C5 C6 C13 -176.6(2)
C2 C1 C6 C5 0.0(3)
C2 C1 C6 C13 176.4(2)
C12 C7 C8 C9 0.3(5)
C7 C8 C9 C10 0.2(6)
C8 C9 C10 C11 -0.3(6)
C9 C10 C11 C12 0.0(5)
C10 C11 C12 C7 0.5(4)
C10 C11 C12 C13 179.8(2)
C8 C7 C12 C11 -0.6(4)
C8 C7 C12 C13 -179.9(2)
C11 C12 C13 O1 -52.7(3)
C7 C12 C13 O1 126.7(2)
C11 C12 C13 C6 69.2(3)
C7 C12 C13 C6 -111.5(2)
C5 C6 C13 O1 -21.7(3)
C1 C6 C13 O1 162.1(2)
C5 C6 C13 C12 -144.8(2)
C1 C6 C13 C12 39.0(3)
O1 C14 C15 C16 178.60(19)
C18 C14 C15 C16 55.8(3)
C14 C15 C16 N1 -57.9(3)
O1 C14 C18 C17 -175.63(18)
C15 C14 C18 C17 -55.0(3)
N1 C17 C18 C14 56.6(3)
N1 C19 C20 C21 170.28(19)
C19 C20 C21 C22 -174.5(2)
C20 C21 C22 O2 -6.5(4)
C20 C21 C22 C23 173.4(2)
O2 C22 C23 C28 -176.3(3)
C21 C22 C23 C28 3.8(4)
O2 C22 C23 C24 2.8(4)
C21 C22 C23 C24 -177.1(2)
C28 C23 C24 C25 -0.2(4)
C22 C23 C24 C25 -179.4(2)
C23 C24 C25 C26 0.7(4)
C24 C25 C26 C27 -0.7(4)
C24 C25 C26 C29 176.5(2)
C25 C26 C27 C28 0.2(3)
C29 C26 C27 C28 -176.8(2)
C24 C23 C28 C27 -0.2(4)
C22 C23 C28 C27 178.9(2)
C26 C27 C28 C23 0.2(4)
C25 C26 C29 C30 45.2(3)
C27 C26 C29 C30 -137.9(3)
C25 C26 C29 C31 -76.3(3)
C27 C26 C29 C31 100.6(3)
C25 C26 C29 C32 164.2(2)
C27 C26 C29 C32 -18.8(3)
C18 C17 N1 C16 -57.5(2)
C18 C17 N1 C19 178.86(19)
C15 C16 N1 C17 57.7(2)
C15 C16 N1 C19 -179.95(19)
C20 C19 N1 C17 -171.9(2)
C20 C19 N1 C16 65.3(3)
C12 C13 O1 C14 -78.9(2)
C6 C13 O1 C14 156.18(18)
C15 C14 O1 C13 152.28(19)
C18 C14 O1 C13 -86.7(2)

loop_
_publcif_info_datablock.id
_publcif_info_datablock.publ_exptl
_publcif_info_datablock.publ_geom
_publcif_info_datablock.structure
{3cfd8701-fa9c-4cdd-947d-a0772ca4b29d} ? ? ?
{60ead1c5-f4e8-41d0-a45c-66f8ea3b5a25} y y y

loop_
_publcif_info_exptl_table_extra_item
sin_theta_over_lambda_max
